data_7130410
loop_
_publ_author_name
'Abeysekera, Amila M.'
'Averkiev, Boris B.'
'Sinha, Abhijeet Shekhar'
'Aaker\"oy, Christer'

_publ_section_title
;
 Evaluating structure-property relationship in a new family of
 mechanically flexible co-crystals
;
_journal_name_full 'Chemical Communications'
_journal_paper_doi 10.1039/D2CC02047E
_journal_year 2022
_chemical_formula_moiety 'C8 H9 I N2 O, C7 H6 O2'
_chemical_formula_sum 'C15 H15 I N2 O3'
_chemical_formula_weight 398.19
_space_group_crystal_system monoclinic
_space_group_IT_number 14
_space_group_name_Hall '-P 2yn'
_space_group_name_H-M_alt 'P 1 21/n 1'
_atom_sites_solution_hydrogens mixed
_atom_sites_solution_primary dual
_audit_creation_date 2019-09-12
_audit_creation_method
;
APEX2 v2014.11-0
Olex2 1.2
(compiled 2018.05.29 svn.r3508 for OlexSys, GUI svn.r5506)
;
_audit_update_record
;
2022-02-14 deposited with the CCDC.	2022-07-26 downloaded from the CCDC.
;
_cell_angle_alpha 90
_cell_angle_beta 90.025(2)
_cell_angle_gamma 90
_cell_formula_units_Z 4
_cell_length_a 14.2075(8)
_cell_length_b 4.9292(3)
_cell_length_c 22.1266(12)
_cell_measurement_reflns_used 6383
_cell_measurement_temperature 200.(2)
_cell_measurement_theta_max 68.15
_cell_measurement_theta_min 3.70
_cell_volume 1549.56(15)
_computing_cell_refinement 'SAINT v8.34A (Bruker, 2013)'
_computing_data_collection 'Bruker MicroStar'
_computing_data_reduction 'SAINT v8.34A (Bruker, 2013)'
_computing_molecular_graphics 'Olex2 (Dolomanov et al., 2009)'
_computing_publication_material 'Olex2 (Dolomanov et al., 2009)'
_computing_structure_refinement 'SHELXL-2014/7 (Sheldrick, 2014)'
_computing_structure_solution 'XT (Sheldrick, 2015)'
_diffrn_ambient_temperature 200.(2)
_diffrn_measured_fraction_theta_full 'ACTA 50'
_diffrn_measured_fraction_theta_max 0.969
_diffrn_measurement_device_type 'Bruker MicroStar'
_diffrn_measurement_method '\f and \w scans'
_diffrn_radiation_type CuK\a
_diffrn_radiation_wavelength 1.54178
_diffrn_reflns_av_R_equivalents 0.0488
_diffrn_reflns_av_unetI/netI 0.0483
_diffrn_reflns_limit_h_max 16
_diffrn_reflns_limit_h_min -16
_diffrn_reflns_limit_k_max 5
_diffrn_reflns_limit_k_min -4
_diffrn_reflns_limit_l_max 26
_diffrn_reflns_limit_l_min -26
_diffrn_reflns_number 10580
_diffrn_reflns_theta_full 'ACTA 50'
_diffrn_reflns_theta_max 68.40
_diffrn_reflns_theta_min 3.70
_exptl_absorpt_coefficient_mu 16.344
_exptl_absorpt_correction_T_max 0.42
_exptl_absorpt_correction_T_min 0.14
_exptl_absorpt_correction_type multi-scan
_exptl_absorpt_process_details
;
SADABS-2014/5 (Bruker,2014/5) was used for absorption correction.
wR2(int) was 0.1250 before and 0.0714 after correction.
The Ratio of minimum to maximum transmission is 0.5071.
The \l/2 correction factor is 0.00150.
;
_exptl_crystal_colour colourless
_exptl_crystal_density_diffrn 1.707
_exptl_crystal_density_method 'not measured'
_exptl_crystal_description Rectangular
_exptl_crystal_F_000 784
_exptl_crystal_size_max 0.200
_exptl_crystal_size_mid 0.105
_exptl_crystal_size_min 0.065
_refine_diff_density_max 0.796
_refine_diff_density_min -1.147
_refine_ls_extinction_method none
_refine_ls_goodness_of_fit_ref 1.053
_refine_ls_hydrogen_treatment mixed
_refine_ls_matrix_type full
_refine_ls_number_parameters 199
_refine_ls_number_reflns 2742
_refine_ls_number_restraints 0
_refine_ls_restrained_S_all 1.053
_refine_ls_R_factor_all 0.0437
_refine_ls_R_factor_gt 0.0402
_refine_ls_shift/su_max 0.001
_refine_ls_shift/su_mean 0.000
_refine_ls_structure_factor_coef Fsqd
_refine_ls_weighting_details 'w=1/[\s^2^(Fo^2^)+(0.0670P)^2^+0.8861P] where P=(Fo^2^+2Fc^2^)/3'
_refine_ls_weighting_scheme calc
_refine_ls_wR_factor_gt 0.1044
_refine_ls_wR_factor_ref 0.1075
_reflns_number_gt 2488
_reflns_number_total 2742
_reflns_threshold_expression 'I > 2\s(I)'
_cod_data_source_file d2cc02047e2.cif
_cod_data_source_block I-Et_BA
_cod_database_code 7130410

loop_
_space_group_symop_operation_xyz
'x, y, z'
'-x+1/2, y+1/2, -z+1/2'
'-x, -y, -z'
'x-1/2, -y-1/2, z-1/2'

loop_
_atom_site_type_symbol
_atom_site_label
_atom_site_fract_x
_atom_site_fract_y
_atom_site_fract_z
_atom_site_U_iso_or_equiv
_atom_site_adp_type
_atom_site_calc_flag
_atom_site_refinement_flags_adp
_atom_site_refinement_flags_occupancy
_atom_site_refinement_flags_posn
_atom_site_occupancy
_atom_site_disorder_assembly
_atom_site_disorder_group
C C1 0.4329(3) -0.0224(7) 0.58792(18) 0.0319(8) Uani d . . . 1 . .
N N2 0.3672(2) 0.1584(6) 0.60415(14) 0.0342(7) Uani d . . . 1 . .
C C3 0.2862(3) 0.1676(8) 0.57358(17) 0.0353(8) Uani d . . . 1 . .
H H3 0.2399 0.2965 0.5852 0.042 Uiso calc U . R 1 . .
C C4 0.2676(3) -0.0027(7) 0.52598(19) 0.0337(8) Uani d . . . 1 . .
C C5 0.3346(3) -0.1913(8) 0.50902(17) 0.0381(8) Uani d . . . 1 . .
H H5 0.3232 -0.3113 0.4762 0.046 Uiso calc U . R 1 . .
C C6 0.4176(3) -0.2022(8) 0.54014(16) 0.0364(8) Uani d . . . 1 . .
H H6 0.4645 -0.3309 0.5294 0.044 Uiso calc U . R 1 . .
I I7 0.13927(2) 0.03010(6) 0.47969(2) 0.04749(15) Uani d . . . 1 . .
H H8 0.517(3) 0.108(10) 0.648(2) 0.041(12) Uiso d . . . 1 . .
N N8 0.5137(3) -0.0104(6) 0.62229(17) 0.0340(7) Uani d . . . 1 . .
C C9 0.5919(2) -0.1769(7) 0.61962(16) 0.0335(8) Uani d . . . 1 . .
O O10 0.5981(2) -0.3681(6) 0.58556(13) 0.0452(7) Uani d . . . 1 . .
C C11 0.6692(3) -0.0926(8) 0.66240(19) 0.0394(9) Uani d . . . 1 . .
H H11A 0.7046 0.06 0.6443 0.047 Uiso calc U . R 1 . .
H H11B 0.6406 -0.027 0.7005 0.047 Uiso calc U . R 1 . .
C C12 0.7367(3) -0.3193(9) 0.6767(2) 0.0465(10) Uani d . . . 1 . .
H H12A 0.7614 -0.3955 0.639 0.07 Uiso calc U . R 1 . .
H H12B 0.7038 -0.4612 0.6994 0.07 Uiso calc U . R 1 . .
H H12C 0.7889 -0.2485 0.701 0.07 Uiso calc U . R 1 . .
C C13 0.4412(2) -0.2488(7) 0.77424(15) 0.0273(7) Uani d . . . 1 . .
C C14 0.5171(2) -0.2232(8) 0.81312(17) 0.0361(8) Uani d . . . 1 . .
H H14 0.5708 -0.3357 0.8081 0.043 Uiso calc U . R 1 . .
C C15 0.5149(3) -0.0349(8) 0.8591(2) 0.0426(10) Uani d . . . 1 . .
H H15 0.5672 -0.0176 0.8857 0.051 Uiso calc U . R 1 . .
C C16 0.4364(3) 0.1299(9) 0.86687(18) 0.0407(9) Uani d . . . 1 . .
H H16 0.4347 0.2582 0.8989 0.049 Uiso calc U . R 1 . .
C C17 0.3610(3) 0.1066(8) 0.82792(18) 0.0367(8) Uani d . . . 1 . .
H H17 0.3078 0.2211 0.8328 0.044 Uiso calc U . R 1 . .
C C18 0.3626(2) -0.0834(7) 0.78165(17) 0.0310(7) Uani d . . . 1 . .
H H18 0.3103 -0.1006 0.7551 0.037 Uiso calc U . R 1 . .
C C19 0.4453(3) -0.4536(7) 0.72502(18) 0.0295(8) Uani d . . . 1 . .
O O20 0.51521(18) -0.5940(6) 0.71571(13) 0.0377(6) Uani d . . . 1 . .
H H21 0.368(3) -0.601(10) 0.666(2) 0.051(14) Uiso d . . . 1 . .
O O21 0.3679(2) -0.4704(5) 0.69251(14) 0.0375(6) Uani d . . . 1 . .

loop_
_atom_site_aniso_label
_atom_site_aniso_U_11
_atom_site_aniso_U_22
_atom_site_aniso_U_33
_atom_site_aniso_U_12
_atom_site_aniso_U_13
_atom_site_aniso_U_23
C1 0.036(2) 0.0324(18) 0.027(2) 0.0011(13) -0.0003(16) -0.0019(14)
N2 0.0317(15) 0.0403(17) 0.0305(16) 0.0025(13) -0.0038(12) -0.0072(13)
C3 0.0348(18) 0.041(2) 0.0303(18) 0.0056(15) -0.0016(15) -0.0012(16)
C4 0.032(2) 0.043(2) 0.026(2) -0.0032(14) -0.0016(16) 0.0002(14)
C5 0.047(2) 0.041(2) 0.0264(18) -0.0011(17) -0.0044(16) -0.0090(15)
C6 0.044(2) 0.0389(19) 0.0265(18) 0.0064(16) -0.0025(15) -0.0068(15)
I7 0.0396(2) 0.0712(2) 0.0316(2) -0.00062(11) -0.01060(13) 0.00389(11)
N8 0.0336(18) 0.0367(17) 0.0317(18) 0.0047(12) -0.0029(14) -0.0109(13)
C9 0.0322(18) 0.0371(19) 0.0313(18) 0.0028(14) 0.0032(15) -0.0013(15)
O10 0.0434(15) 0.0474(16) 0.0447(16) 0.0123(13) -0.0051(12) -0.0161(14)
C11 0.0322(19) 0.044(2) 0.042(2) 0.0014(16) -0.0022(17) -0.0063(18)
C12 0.035(2) 0.050(2) 0.054(3) 0.0040(18) -0.0079(18) 0.000(2)
C13 0.0242(15) 0.0340(17) 0.0238(16) -0.0040(13) 0.0012(12) 0.0006(13)
C14 0.0269(17) 0.045(2) 0.037(2) 0.0010(15) -0.0053(15) -0.0017(16)
C15 0.038(2) 0.054(2) 0.035(2) -0.0059(17) -0.0136(18) -0.0081(17)
C16 0.043(2) 0.048(2) 0.032(2) -0.0098(18) 0.0018(17) -0.0100(17)
C17 0.0325(19) 0.042(2) 0.035(2) -0.0018(16) 0.0046(16) -0.0072(17)
C18 0.0250(17) 0.0384(18) 0.0296(19) -0.0029(14) -0.0023(14) -0.0037(15)
C19 0.0247(18) 0.0356(18) 0.0283(19) -0.0020(13) -0.0007(15) -0.0006(14)
O20 0.0282(13) 0.0468(14) 0.0381(15) 0.0039(11) -0.0007(11) -0.0096(12)
O21 0.0296(14) 0.0457(15) 0.0371(16) 0.0042(10) -0.0096(12) -0.0157(12)

loop_
_atom_type_symbol
_atom_type_description
_atom_type_scat_dispersion_real
_atom_type_scat_dispersion_imag
_atom_type_scat_source
C C 0.0181 0.0091 'International Tables Vol C Tables 4.2.6.8 and 6.1.1.4'
H H 0.0000 0.0000 'International Tables Vol C Tables 4.2.6.8 and 6.1.1.4'
I I -0.3257 6.8362 'International Tables Vol C Tables 4.2.6.8 and 6.1.1.4'
N N 0.0311 0.0180 'International Tables Vol C Tables 4.2.6.8 and 6.1.1.4'
O O 0.0492 0.0322 'International Tables Vol C Tables 4.2.6.8 and 6.1.1.4'

loop_
_geom_angle_atom_site_label_1
_geom_angle_atom_site_label_2
_geom_angle_atom_site_label_3
_geom_angle_site_symmetry_1
_geom_angle_site_symmetry_3
_geom_angle
_geom_angle_publ_flag
N2 C1 N8 . . 113.8(3) ?
N2 C1 C6 . . 121.1(4) ?
N8 C1 C6 . . 125.1(3) ?
C3 N2 C1 . . 119.2(3) ?
N2 C3 C4 . . 122.2(3) ?
N2 C3 H3 . . 118.9 ?
C4 C3 H3 . . 118.9 ?
C3 C4 C5 . . 119.1(4) ?
C3 C4 I7 . . 119.6(3) ?
C5 C4 I7 . . 121.2(3) ?
C6 C5 C4 . . 119.0(3) ?
C6 C5 H5 . . 120.5 ?
C4 C5 H5 . . 120.5 ?
C5 C6 C1 . . 119.4(3) ?
C5 C6 H6 . . 120.3 ?
C1 C6 H6 . . 120.3 ?
C4 I7 I7 . 3_556 137.04(11) ?
C1 N8 C9 . . 128.3(3) ?
C1 N8 H8 . . 118.(3) ?
C9 N8 H8 . . 114.(3) ?
O10 C9 N8 . . 123.2(4) ?
O10 C9 C11 . . 123.6(3) ?
N8 C9 C11 . . 113.2(3) ?
C12 C11 C9 . . 113.0(3) ?
C12 C11 H11A . . 109.0 ?
C9 C11 H11A . . 109.0 ?
C12 C11 H11B . . 109.0 ?
C9 C11 H11B . . 109.0 ?
H11A C11 H11B . . 107.8 ?
C11 C12 H12A . . 109.5 ?
C11 C12 H12B . . 109.5 ?
H12A C12 H12B . . 109.5 ?
C11 C12 H12C . . 109.5 ?
H12A C12 H12C . . 109.5 ?
H12B C12 H12C . . 109.5 ?
C14 C13 C18 . . 119.9(3) ?
C14 C13 C19 . . 119.1(3) ?
C18 C13 C19 . . 121.0(3) ?
C15 C14 C13 . . 120.2(4) ?
C15 C14 H14 . . 119.9 ?
C13 C14 H14 . . 119.9 ?
C14 C15 C16 . . 120.2(4) ?
C14 C15 H15 . . 119.9 ?
C16 C15 H15 . . 119.9 ?
C17 C16 C15 . . 119.8(4) ?
C17 C16 H16 . . 120.1 ?
C15 C16 H16 . . 120.1 ?
C16 C17 C18 . . 120.3(4) ?
C16 C17 H17 . . 119.9 ?
C18 C17 H17 . . 119.9 ?
C17 C18 C13 . . 119.7(3) ?
C17 C18 H18 . . 120.2 ?
C13 C18 H18 . . 120.2 ?
O20 C19 O21 . . 123.3(3) ?
O20 C19 C13 . . 122.5(4) ?
O21 C19 C13 . . 114.2(3) ?
C19 O21 H21 . . 115.(3) ?

loop_
_geom_bond_atom_site_label_1
_geom_bond_atom_site_label_2
_geom_bond_site_symmetry_2
_geom_bond_distance
_geom_bond_publ_flag
C1 N2 . 1.340(5) ?
C1 N8 . 1.378(6) ?
C1 C6 . 1.396(5) ?
N2 C3 . 1.336(5) ?
C3 C4 . 1.373(6) ?
C3 H3 . 0.95 ?
C4 C5 . 1.383(5) ?
C4 I7 . 2.097(4) ?
C5 C6 . 1.366(5) ?
C5 H5 . 0.95 ?
C6 H6 . 0.95 ?
I7 I7 3_556 4.0693(6) ?
N8 C9 . 1.383(5) ?
N8 H8 . 0.82(5) ?
C9 O10 . 1.210(5) ?
C9 C11 . 1.508(5) ?
C11 C12 . 1.506(6) ?
C11 H11A . 0.99 ?
C11 H11B . 0.99 ?
C12 H12A . 0.98 ?
C12 H12B . 0.98 ?
C12 H12C . 0.98 ?
C13 C14 . 1.384(5) ?
C13 C18 . 1.392(5) ?
C13 C19 . 1.487(5) ?
C14 C15 . 1.378(6) ?
C14 H14 . 0.95 ?
C15 C16 . 1.390(6) ?
C15 H15 . 0.95 ?
C16 C17 . 1.379(6) ?
C16 H16 . 0.95 ?
C17 C18 . 1.388(6) ?
C17 H17 . 0.95 ?
C18 H18 . 0.95 ?
C19 O20 . 1.228(5) ?
C19 O21 . 1.317(5) ?
O21 H21 . 0.88(5) ?

loop_
_geom_hbond_atom_site_label_D
_geom_hbond_atom_site_label_H
_geom_hbond_atom_site_label_A
_geom_hbond_site_symmetry_A
_geom_hbond_distance_DH
_geom_hbond_distance_HA
_geom_hbond_distance_DA
_geom_hbond_angle_DHA
_geom_hbond_publ_flag
N8 H8 O20 1_565 0.82(5) 2.09(5) 2.913(4) 176.(4) ?
O21 H21 N2 1_545 0.88(5) 1.81(5) 2.678(4) 174.(5) ?
